data_7708928
loop_
_publ_author_name
'Kajiwara, Yuu'
'Miyata, Seiya'
'Nakai, Hidetaka'

_publ_section_title
;
 Unusual motion of the <i>n</i>-methoxypropyl moiety observed in the
 photochromic crystals of an organorhodium dithionite complex with
 <i>n</i>-methoxypropyltetramethylcyclopentadienyl ligands.
;
_journal_issue 1
_journal_name_full 'Dalton transactions (Cambridge, England : 2003)'
_journal_page_first 48
_journal_page_last 52
_journal_paper_doi 10.1039/d1dt03347f
_journal_volume 51
_journal_year 2021
_chemical_absolute_configuration 'CHOOSE rm ad rmad syn or unk'
_chemical_formula_moiety 'C28 H46 O6 Rh2 S2'
_chemical_formula_sum 'C28 H46 O6 Rh2 S2'
_chemical_formula_weight 748.60
_space_group_crystal_system monoclinic
_space_group_IT_number 9
_space_group_name_Hall 'C -2yc'
_space_group_name_H-M_alt 'C 1 c 1'
_atom_sites_solution_hydrogens geom
_atom_sites_solution_primary direct
_atom_sites_solution_secondary difmap
_audit_update_record
;
2021-10-02 deposited with the CCDC.	2021-11-25 downloaded from the CCDC.
;
_cell_angle_alpha 90.0000
_cell_angle_beta 93.612(3)
_cell_angle_gamma 90.0000
_cell_formula_units_Z 4
_cell_length_a 15.0793(6)
_cell_length_b 19.4818(10)
_cell_length_c 10.5855(4)
_cell_measurement_reflns_used 7432
_cell_measurement_temperature 296
_cell_measurement_theta_max 30.82
_cell_measurement_theta_min 3.80
_cell_volume 3103.5(2)
_computing_cell_refinement 'CrysAlisPro 1.171.39.20a (Rigaku OD, 2015)'
_computing_data_collection 'CrysAlisPro 1.171.39.20a (Rigaku OD, 2015)'
_computing_data_reduction 'CrysAlisPro 1.171.39.20a (Rigaku OD, 2015)'
_computing_molecular_graphics 'CrystalStructure 4.2.2'
_computing_publication_material 'CrystalStructure 4.2.2 (Rigaku, 2016)'
_computing_structure_refinement 'SHELXL Version 2014/7 (Sheldrick, 2008)'
_computing_structure_solution 'SHELXT Version 2014/5 (Sheldrick, 2014)'
_diffrn_ambient_temperature 296
_diffrn_detector_area_resol_mean 5.811
_diffrn_measured_fraction_theta_full 0.998
_diffrn_measured_fraction_theta_max 0.907
_diffrn_measurement_device_type 'Rigaku XtaLAB P200'
_diffrn_measurement_method \w
_diffrn_radiation_type 'Mo K\a'
_diffrn_radiation_wavelength 0.71075
_diffrn_reflns_av_R_equivalents 0.0270
_diffrn_reflns_Laue_measured_fraction_full 0.998
_diffrn_reflns_Laue_measured_fraction_max 0.907
_diffrn_reflns_limit_h_max 21
_diffrn_reflns_limit_h_min -18
_diffrn_reflns_limit_k_max 27
_diffrn_reflns_limit_k_min -28
_diffrn_reflns_limit_l_max 14
_diffrn_reflns_limit_l_min -14
_diffrn_reflns_number 16265
_diffrn_reflns_point_group_measured_fraction_full 0.862
_diffrn_reflns_point_group_measured_fraction_max 0.744
_diffrn_reflns_theta_full 25.242
_diffrn_reflns_theta_max 31.233
_diffrn_reflns_theta_min 2.640
_diffrn_standards_number 0
_exptl_absorpt_coefficient_mu 1.234
_exptl_absorpt_correction_T_max 0.884
_exptl_absorpt_correction_T_min 0.861
_exptl_absorpt_correction_type multi-scan
_exptl_absorpt_process_details
;
CrysAlisPro 1.171.39.20a (Rigaku Oxford Diffraction, 2015)
Empirical absorption correction using spherical harmonics,
 implemented in SCALE3 ABSPACK scaling algorithm.
;
_exptl_crystal_colour red-orange
_exptl_crystal_density_diffrn 1.602
_exptl_crystal_density_method 'not measured'
_exptl_crystal_description block
_exptl_crystal_F_000 1536.00
_exptl_crystal_size_max 0.200
_exptl_crystal_size_mid 0.150
_exptl_crystal_size_min 0.100
_refine_diff_density_max 0.84
_refine_diff_density_min -0.42
_refine_ls_abs_structure_details
;
 Flack x determined using 2291 quotients [(I+)-(I-)]/[(I+)+(I-)]
 (Parsons, Flack and Wagner, Acta Cryst. B69 (2013) 249-259).
;
_refine_ls_abs_structure_Flack -0.02(2)
_refine_ls_extinction_method none
_refine_ls_goodness_of_fit_ref 1.042
_refine_ls_hydrogen_treatment constr
_refine_ls_number_parameters 362
_refine_ls_number_reflns 7491
_refine_ls_number_restraints 2
_refine_ls_R_factor_all 0.0436
_refine_ls_R_factor_gt 0.0343
_refine_ls_shift/su_max 0.001
_refine_ls_structure_factor_coef Fsqd
_refine_ls_weighting_details 'w = 1/[\s^2^(Fo^2^)+(0.0467P)^2^+2.3588P] where P=(Fo^2^+2Fc^2^)/3'
_refine_ls_weighting_scheme calc
_refine_ls_wR_factor_gt 0.0817
_refine_ls_wR_factor_ref 0.0862
_reflns_Friedel_coverage 0.637
_reflns_Friedel_fraction_full 0.725
_reflns_Friedel_fraction_max 0.580
_reflns_number_gt 6549
_reflns_number_total 7491
_reflns_threshold_expression F^2^>2.0\s(F^2^)
_cod_data_source_file d1dt03347f2.cif
_cod_data_source_block sample6
_cod_depositor_comments 'Adding full bibliography for 7708925--7708931.cif.'
_cod_database_code 7708928

loop_
_space_group_symop_id
_space_group_symop_operation_xyz
1 +X,+Y,+Z
2 +X,-Y,1/2+Z
3 1/2+X,1/2+Y,+Z
4 1/2+X,1/2-Y,1/2+Z

loop_
_atom_site_label
_atom_site_type_symbol
_atom_site_fract_x
_atom_site_fract_y
_atom_site_fract_z
_atom_site_U_iso_or_equiv
_atom_site_adp_type
_atom_site_occupancy
_atom_site_site_symmetry_order
_atom_site_calc_flag
_atom_site_refinement_flags_posn
_atom_site_refinement_flags_adp
_atom_site_refinement_flags_occupancy
_atom_site_disorder_assembly
_atom_site_disorder_group
Rh1 Rh 0.56216(3) 0.14377(2) 0.93923(3) 0.03374(9) Uani 1 1 d . . . . .
Rh2 Rh 0.48741(2) 0.23220(2) 1.08785(3) 0.03585(10) Uani 1 1 d . . . . .
S1 S 0.68931(11) 0.15392(10) 1.06790(16) 0.0558(4) Uani 1 1 d . . . . .
S2 S 0.61843(11) 0.23555(10) 1.20873(15) 0.0557(4) Uani 1 1 d . . . . .
O1 O 0.7107(4) 0.0953(3) 1.1447(6) 0.0752(16) Uani 1 1 d . . . . .
O2 O 0.7624(4) 0.1865(4) 1.0132(8) 0.0785(19) Uani 0.87 1 d . . P . .
O3 O 0.6154(4) 0.2018(4) 1.3294(5) 0.0774(17) Uani 1 1 d . . . . .
O4 O 0.6666(5) 0.2987(4) 1.2041(7) 0.083(2) Uani 0.88 1 d . . P . .
O6 O 0.7008(15) 0.2196(15) 1.139(2) 0.082(8) Uani 0.25 1 d . . P . .
O7 O 0.2465(6) -0.0333(6) 0.8914(10) 0.141(4) Uani 1 1 d . . . . .
O8 O 0.5044(5) 0.5475(4) 1.1686(8) 0.097(2) Uani 1 1 d . . . . .
C1 C 0.4682(4) 0.0800(3) 0.8128(5) 0.0456(12) Uani 1 1 d . . . . .
C2 C 0.5364(5) 0.0374(3) 0.8652(6) 0.0536(15) Uani 1 1 d . . . . .
C3 C 0.6193(6) 0.0602(5) 0.8263(8) 0.072(2) Uani 1 1 d . . . . .
C4 C 0.6016(6) 0.1182(5) 0.7452(7) 0.072(2) Uani 1 1 d . . . . .
C5 C 0.5103(6) 0.1299(3) 0.7353(5) 0.0598(19) Uani 1 1 d . . . . .
C6 C 0.3715(5) 0.0713(5) 0.8247(9) 0.076(3) Uani 1 1 d . . . . .
H6A H 0.3421 0.1148 0.8064 0.091 Uiso 1 1 calc R U . . .
H6B H 0.3614 0.0592 0.9115 0.091 Uiso 1 1 calc R U . . .
C7 C 0.5221(9) -0.0253(4) 0.9446(10) 0.093(3) Uani 1 1 d . . . . .
H7A H 0.5107 -0.0642 0.8904 0.112 Uiso 1 1 calc R U . . .
H7B H 0.4722 -0.0179 0.9950 0.112 Uiso 1 1 calc R U . . .
H7C H 0.5743 -0.0337 0.9991 0.112 Uiso 1 1 calc R U . . .
C8 C 0.7054(8) 0.0269(9) 0.8517(14) 0.144(7) Uani 1 1 d . . . . .
H8A H 0.7261 0.0093 0.7740 0.173 Uiso 1 1 calc R U . . .
H8B H 0.6994 -0.0102 0.9102 0.173 Uiso 1 1 calc R U . . .
H8C H 0.7474 0.0597 0.8874 0.173 Uiso 1 1 calc R U . . .
C9 C 0.6708(12) 0.1544(9) 0.6742(12) 0.169(9) Uani 1 1 d . . . . .
H9A H 0.6492 0.1989 0.6484 0.202 Uiso 1 1 calc R U . . .
H9B H 0.6833 0.1281 0.6008 0.202 Uiso 1 1 calc R U . . .
H9C H 0.7241 0.1594 0.7279 0.202 Uiso 1 1 calc R U . . .
C10 C 0.4634(12) 0.1801(5) 0.6524(9) 0.127(6) Uani 1 1 d . . . . .
H10A H 0.4636 0.1649 0.5661 0.153 Uiso 1 1 calc R U . . .
H10B H 0.4926 0.2238 0.6609 0.153 Uiso 1 1 calc R U . . .
H10C H 0.4032 0.1845 0.6758 0.153 Uiso 1 1 calc R U . . .
C11 C 0.3297(6) 0.0164(6) 0.7367(9) 0.082(3) Uani 1 1 d . . . . .
H11A H 0.3259 0.0335 0.6505 0.098 Uiso 1 1 calc R U . . .
H11B H 0.3673 -0.0240 0.7396 0.098 Uiso 1 1 calc R U . . .
C12 C 0.2393(7) -0.0027(10) 0.7736(14) 0.131(6) Uani 1 1 d . . . . .
H12A H 0.2024 0.0380 0.7762 0.157 Uiso 1 1 calc R U . . .
H12B H 0.2118 -0.0341 0.7119 0.157 Uiso 1 1 calc R U . . .
C13 C 0.1684(12) -0.0495(17) 0.9430(17) 0.239(16) Uani 1 1 d . . . . .
H13A H 0.1331 -0.0778 0.8849 0.287 Uiso 1 1 calc R U . . .
H13B H 0.1365 -0.0082 0.9594 0.287 Uiso 1 1 calc R U . . .
H13C H 0.1807 -0.0740 1.0208 0.287 Uiso 1 1 calc R U . . .
C14 C 0.4225(4) 0.3346(3) 1.1003(6) 0.0508(14) Uani 1 1 d . . . . .
C15 C 0.4205(4) 0.2999(4) 1.2212(6) 0.0485(14) Uani 1 1 d . . . . .
C16 C 0.3672(4) 0.2397(4) 1.2036(6) 0.0498(14) Uani 1 1 d . . . . .
C17 C 0.3348(4) 0.2378(3) 1.0749(6) 0.0489(13) Uani 1 1 d . . . . .
C18 C 0.3680(4) 0.2956(4) 1.0103(6) 0.0504(14) Uani 1 1 d . . . . .
C19 C 0.4627(5) 0.4025(4) 1.0799(11) 0.072(2) Uani 1 1 d . . . . .
H19A H 0.4774 0.4064 0.9922 0.086 Uiso 1 1 calc R U . . .
H19B H 0.5174 0.4066 1.1327 0.086 Uiso 1 1 calc R U . . .
C20 C 0.4594(6) 0.3251(5) 1.3455(7) 0.072(2) Uani 1 1 d . . . . .
H20A H 0.4970 0.2903 1.3842 0.086 Uiso 1 1 calc R U . . .
H20B H 0.4125 0.3356 1.3997 0.086 Uiso 1 1 calc R U . . .
H20C H 0.4938 0.3657 1.3327 0.086 Uiso 1 1 calc R U . . .
C21 C 0.3408(7) 0.1932(5) 1.3074(8) 0.077(2) Uani 1 1 d . . . . .
H21A H 0.3156 0.1518 1.2714 0.092 Uiso 1 1 calc R U . . .
H21B H 0.2978 0.2159 1.3558 0.092 Uiso 1 1 calc R U . . .
H21C H 0.3923 0.1821 1.3616 0.092 Uiso 1 1 calc R U . . .
C22 C 0.2679(5) 0.1874(5) 1.0209(10) 0.073(2) Uani 1 1 d . . . . .
H22A H 0.2113 0.1963 1.0546 0.088 Uiso 1 1 calc R U . . .
H22B H 0.2867 0.1417 1.0431 0.088 Uiso 1 1 calc R U . . .
H22C H 0.2625 0.1919 0.9304 0.088 Uiso 1 1 calc R U . . .
C23 C 0.3444(6) 0.3149(6) 0.8767(8) 0.084(3) Uani 1 1 d . . . . .
H23A H 0.2843 0.3315 0.8690 0.100 Uiso 1 1 calc R U . . .
H23B H 0.3496 0.2754 0.8234 0.100 Uiso 1 1 calc R U . . .
H23C H 0.3839 0.3502 0.8511 0.100 Uiso 1 1 calc R U . . .
C24 C 0.3989(6) 0.4619(5) 1.1116(13) 0.093(3) Uani 1 1 d . . . . .
H24A H 0.3422 0.4553 1.0646 0.111 Uiso 1 1 calc R U . . .
H24B H 0.3886 0.4604 1.2011 0.111 Uiso 1 1 calc R U . . .
C25 C 0.4353(8) 0.5308(5) 1.0801(14) 0.099(3) Uani 1 1 d . . . . .
H25A H 0.4571 0.5299 0.9958 0.119 Uiso 1 1 calc R U . . .
H25B H 0.3888 0.5651 1.0814 0.119 Uiso 1 1 calc R U . . .
C26 C 0.5358(10) 0.6112(6) 1.1455(12) 0.106(4) Uani 1 1 d . . . . .
H26A H 0.4873 0.6432 1.1397 0.127 Uiso 1 1 calc R U . . .
H26B H 0.5647 0.6109 1.0672 0.127 Uiso 1 1 calc R U . . .
H26C H 0.5776 0.6245 1.2132 0.127 Uiso 1 1 calc R U . . .
C27 C 0.5000(4) 0.1283(3) 1.1039(5) 0.0413(12) Uani 1 1 d . . . . .
H27A H 0.4448 0.1027 1.0948 0.050 Uiso 1 1 calc R U . . .
H27B H 0.5382 0.1125 1.1751 0.050 Uiso 1 1 calc R U . . .
C28 C 0.5640(5) 0.2488(3) 0.9374(7) 0.0419(10) Uani 1 1 d . . . . .
H28A H 0.5335 0.2700 0.8640 0.050 Uiso 1 1 calc R U . . .
H28B H 0.6216 0.2695 0.9585 0.050 Uiso 1 1 calc R U . . .

loop_
_atom_site_aniso_label
_atom_site_aniso_U_11
_atom_site_aniso_U_22
_atom_site_aniso_U_33
_atom_site_aniso_U_23
_atom_site_aniso_U_13
_atom_site_aniso_U_12
Rh1 0.03185(17) 0.03953(19) 0.02981(16) 0.00115(15) 0.00174(12) -0.00431(17)
Rh2 0.02948(17) 0.0467(2) 0.03064(16) -0.00170(15) -0.00408(12) 0.00235(17)
S1 0.0385(8) 0.0686(10) 0.0582(9) 0.0054(7) -0.0129(7) -0.0015(7)
S2 0.0389(7) 0.0768(11) 0.0489(8) -0.0078(7) -0.0174(6) 0.0032(7)
O1 0.063(3) 0.084(4) 0.076(3) 0.008(3) -0.010(3) 0.024(3)
O2 0.039(3) 0.098(5) 0.098(5) 0.006(4) -0.003(3) -0.012(3)
O3 0.073(4) 0.104(5) 0.051(3) -0.005(3) -0.023(2) 0.016(3)
O4 0.069(4) 0.090(5) 0.085(4) -0.019(4) -0.023(4) -0.016(4)
O6 0.045(12) 0.12(2) 0.081(15) -0.023(14) -0.023(11) 0.012(12)
O7 0.096(6) 0.193(11) 0.139(8) -0.048(7) 0.046(6) -0.071(7)
O8 0.093(5) 0.073(4) 0.124(6) 0.019(4) -0.013(4) -0.003(4)
C1 0.040(3) 0.049(3) 0.047(3) -0.012(2) 0.003(2) -0.008(2)
C2 0.073(5) 0.044(3) 0.045(3) -0.006(2) 0.005(3) 0.004(3)
C3 0.054(4) 0.096(6) 0.065(4) -0.037(4) -0.004(3) 0.005(4)
C4 0.078(5) 0.092(6) 0.048(3) -0.021(4) 0.023(3) -0.047(5)
C5 0.098(6) 0.046(3) 0.033(3) -0.002(2) -0.012(3) -0.004(3)
C6 0.038(3) 0.094(6) 0.096(6) -0.049(5) 0.014(3) -0.021(4)
C7 0.153(11) 0.044(4) 0.084(6) 0.014(4) 0.014(6) 0.007(5)
C8 0.069(6) 0.202(16) 0.159(12) -0.113(12) -0.016(7) 0.051(9)
C9 0.212(17) 0.213(16) 0.093(8) -0.068(9) 0.101(10) -0.157(15)
C10 0.244(17) 0.066(6) 0.063(5) 0.005(4) -0.061(8) 0.003(8)
C11 0.053(4) 0.105(7) 0.088(5) -0.041(5) 0.008(4) -0.026(5)
C12 0.056(5) 0.202(16) 0.137(10) -0.094(11) 0.019(6) -0.050(8)
C13 0.113(13) 0.46(5) 0.151(15) -0.11(2) 0.055(11) -0.14(2)
C14 0.034(3) 0.052(3) 0.066(4) 0.011(3) -0.001(2) 0.005(3)
C15 0.036(3) 0.063(4) 0.046(3) -0.005(3) 0.000(2) 0.007(3)
C16 0.046(3) 0.058(4) 0.047(3) -0.004(2) 0.013(2) 0.010(3)
C17 0.030(3) 0.062(4) 0.055(3) -0.009(3) 0.004(2) 0.007(2)
C18 0.030(3) 0.072(4) 0.048(3) 0.004(3) -0.005(2) 0.012(3)
C19 0.037(3) 0.057(4) 0.122(7) 0.017(4) 0.004(4) 0.002(3)
C20 0.075(5) 0.078(5) 0.063(4) -0.026(4) -0.006(4) 0.011(4)
C21 0.089(6) 0.072(5) 0.073(5) 0.011(4) 0.039(4) 0.016(5)
C22 0.035(3) 0.090(6) 0.096(6) -0.030(5) 0.005(3) 0.002(3)
C23 0.044(4) 0.142(9) 0.063(4) 0.036(5) -0.011(3) 0.015(5)
C24 0.048(4) 0.067(5) 0.165(10) 0.033(6) 0.019(5) 0.005(4)
C25 0.080(7) 0.062(5) 0.154(10) 0.027(6) -0.012(7) 0.021(5)
C26 0.135(11) 0.079(7) 0.101(7) 0.001(6) -0.018(7) 0.012(7)
C27 0.044(3) 0.050(3) 0.031(2) 0.003(2) 0.005(2) 0.003(2)
C28 0.039(3) 0.041(2) 0.046(3) 0.003(2) 0.004(2) -0.003(3)

loop_
_atom_type_symbol
_atom_type_description
_atom_type_scat_dispersion_real
_atom_type_scat_dispersion_imag
_atom_type_scat_source
C C 0.0033 0.0016
;
International Tables for Crystallography
(Vol. C, Tables 4.2.6.8 and 6.1.1.4)
;
H H 0.0000 0.0000
;
International Tables for Crystallography
(Vol. C, Table 6.1.1.4)
;
Rh Rh -1.1178 0.9187
;
International Tables for Crystallography
(Vol. C, Tables 4.2.6.8 and 6.1.1.4)
;
S S 0.1246 0.1234
;
International Tables for Crystallography
(Vol. C, Tables 4.2.6.8 and 6.1.1.4)
;
O O 0.0106 0.0060
;
International Tables for Crystallography
(Vol. C, Tables 4.2.6.8 and 6.1.1.4)
;

loop_
_geom_angle_atom_site_label_1
_geom_angle_atom_site_label_2
_geom_angle_atom_site_label_3
_geom_angle
_geom_angle_site_symmetry_1
_geom_angle_site_symmetry_3
_geom_angle_publ_flag
C28 Rh1 C27 99.4(3) . . ?
C28 Rh1 C3 136.1(3) . . ?
C27 Rh1 C3 124.1(3) . . ?
C28 Rh1 C4 102.1(3) . . ?
C27 Rh1 C4 155.7(3) . . ?
C3 Rh1 C4 37.6(4) . . ?
C28 Rh1 C2 157.4(3) . . ?
C27 Rh1 C2 94.7(3) . . ?
C3 Rh1 C2 36.9(3) . . ?
C4 Rh1 C2 61.4(3) . . ?
C28 Rh1 C1 123.6(3) . . ?
C27 Rh1 C1 96.9(2) . . ?
C3 Rh1 C1 61.9(3) . . ?
C4 Rh1 C1 61.6(2) . . ?
C2 Rh1 C1 36.5(3) . . ?
C28 Rh1 C5 96.6(3) . . ?
C27 Rh1 C5 130.0(3) . . ?
C3 Rh1 C5 61.5(3) . . ?
C4 Rh1 C5 36.1(3) . . ?
C2 Rh1 C5 61.0(2) . . ?
C1 Rh1 C5 37.2(3) . . ?
C28 Rh1 S1 84.7(2) . . ?
C27 Rh1 S1 85.28(18) . . ?
C3 Rh1 S1 92.6(2) . . ?
C4 Rh1 S1 107.8(2) . . ?
C2 Rh1 S1 114.1(2) . . ?
C1 Rh1 S1 150.52(17) . . ?
C5 Rh1 S1 143.4(2) . . ?
C28 Rh1 Rh2 50.1(2) . . ?
C27 Rh1 Rh2 49.73(18) . . ?
C3 Rh1 Rh2 173.8(3) . . ?
C4 Rh1 Rh2 147.7(3) . . ?
C2 Rh1 Rh2 137.9(2) . . ?
C1 Rh1 Rh2 115.95(16) . . ?
C5 Rh1 Rh2 120.8(2) . . ?
S1 Rh1 Rh2 87.82(5) . . ?
C27 Rh2 C28 99.6(3) . . ?
C27 Rh2 C15 125.5(3) . . ?
C28 Rh2 C15 134.5(3) . . ?
C27 Rh2 C14 157.3(3) . . ?
C28 Rh2 C14 100.1(3) . . ?
C15 Rh2 C14 38.0(2) . . ?
C27 Rh2 C16 95.3(3) . . ?
C28 Rh2 C16 157.3(3) . . ?
C15 Rh2 C16 37.2(3) . . ?
C14 Rh2 C16 62.6(2) . . ?
C27 Rh2 S2 84.79(18) . . ?
C28 Rh2 S2 85.5(2) . . ?
C15 Rh2 S2 92.23(16) . . ?
C14 Rh2 S2 107.96(17) . . ?
C16 Rh2 S2 112.95(18) . . ?
C27 Rh2 C18 129.2(3) . . ?
C28 Rh2 C18 96.1(3) . . ?
C15 Rh2 C18 61.9(2) . . ?
C14 Rh2 C18 37.0(2) . . ?
C16 Rh2 C18 61.3(2) . . ?
S2 Rh2 C18 144.73(19) . . ?
C27 Rh2 C17 98.0(3) . . ?
C28 Rh2 C17 123.8(3) . . ?
C15 Rh2 C17 61.1(2) . . ?
C14 Rh2 C17 61.3(2) . . ?
C16 Rh2 C17 36.3(2) . . ?
S2 Rh2 C17 149.15(17) . . ?
C18 Rh2 C17 36.1(3) . . ?
C27 Rh2 Rh1 50.15(17) . . ?
C28 Rh2 Rh1 49.92(17) . . ?
C15 Rh2 Rh1 175.58(19) . . ?
C14 Rh2 Rh1 145.74(18) . . ?
C16 Rh2 Rh1 139.08(18) . . ?
S2 Rh2 Rh1 88.03(5) . . ?
C18 Rh2 Rh1 119.66(16) . . ?
C17 Rh2 Rh1 117.38(16) . . ?
O2 S1 O1 115.7(5) . . ?
O2 S1 O6 75.7(12) . . ?
O1 S1 O6 112.7(11) . . ?
O2 S1 Rh1 115.9(3) . . ?
O1 S1 Rh1 114.9(3) . . ?
O6 S1 Rh1 116.2(8) . . ?
O2 S1 S2 109.5(4) . . ?
O1 S1 S2 105.2(3) . . ?
O6 S1 S2 35.2(11) . . ?
Rh1 S1 S2 92.10(7) . . ?
O4 S2 O3 117.9(4) . . ?
O4 S2 O6 74.2(12) . . ?
O3 S2 O6 114.3(11) . . ?
O4 S2 Rh2 115.4(3) . . ?
O3 S2 Rh2 114.1(3) . . ?
O6 S2 Rh2 115.2(8) . . ?
O4 S2 S1 107.0(4) . . ?
O3 S2 S1 106.3(3) . . ?
O6 S2 S1 34.4(10) . . ?
Rh2 S2 S1 92.03(6) . . ?
S1 O2 O6 53.7(10) . . ?
S2 O4 O6 55.2(10) . . ?
S1 O6 S2 110.5(17) . . ?
S1 O6 O4 156.0(15) . . ?
S2 O6 O4 50.7(9) . . ?
S1 O6 O2 50.6(9) . . ?
S2 O6 O2 156.3(14) . . ?
O4 O6 O2 141(2) . . ?
C13 O7 C12 116.1(15) . . ?
C26 O8 C25 110.3(8) . . ?
C2 C1 C5 106.6(6) . . ?
C2 C1 C6 126.6(7) . . ?
C5 C1 C6 126.6(7) . . ?
C2 C1 Rh1 71.1(3) . . ?
C5 C1 Rh1 71.6(3) . . ?
C6 C1 Rh1 126.6(4) . . ?
C1 C2 C3 109.7(7) . . ?
C1 C2 C7 124.9(8) . . ?
C3 C2 C7 125.3(8) . . ?
C1 C2 Rh1 72.5(3) . . ?
C3 C2 Rh1 71.0(4) . . ?
C7 C2 Rh1 125.6(5) . . ?
C2 C3 C4 106.7(7) . . ?
C2 C3 C8 126.9(12) . . ?
C4 C3 C8 126.1(11) . . ?
C2 C3 Rh1 72.1(4) . . ?
C4 C3 Rh1 71.4(5) . . ?
C8 C3 Rh1 126.5(6) . . ?
C5 C4 C3 108.7(6) . . ?
C5 C4 C9 126.9(12) . . ?
C3 C4 C9 124.2(13) . . ?
C5 C4 Rh1 73.3(4) . . ?
C3 C4 Rh1 71.1(4) . . ?
C9 C4 Rh1 126.2(6) . . ?
C4 C5 C1 108.3(6) . . ?
C4 C5 C10 126.3(10) . . ?
C1 C5 C10 125.2(10) . . ?
C4 C5 Rh1 70.6(4) . . ?
C1 C5 Rh1 71.2(3) . . ?
C10 C5 Rh1 128.0(5) . . ?
C1 C6 C11 113.5(6) . . ?
C1 C6 H6A 108.9 . . ?
C11 C6 H6A 108.9 . . ?
C1 C6 H6B 108.9 . . ?
C11 C6 H6B 108.9 . . ?
H6A C6 H6B 107.7 . . ?
C2 C7 H7A 109.5 . . ?
C2 C7 H7B 109.5 . . ?
H7A C7 H7B 109.5 . . ?
C2 C7 H7C 109.5 . . ?
H7A C7 H7C 109.5 . . ?
H7B C7 H7C 109.5 . . ?
C3 C8 H8A 109.5 . . ?
C3 C8 H8B 109.5 . . ?
H8A C8 H8B 109.5 . . ?
C3 C8 H8C 109.5 . . ?
H8A C8 H8C 109.5 . . ?
H8B C8 H8C 109.5 . . ?
C4 C9 H9A 109.5 . . ?
C4 C9 H9B 109.5 . . ?
H9A C9 H9B 109.5 . . ?
C4 C9 H9C 109.5 . . ?
H9A C9 H9C 109.5 . . ?
H9B C9 H9C 109.5 . . ?
C5 C10 H10A 109.5 . . ?
C5 C10 H10B 109.5 . . ?
H10A C10 H10B 109.5 . . ?
C5 C10 H10C 109.5 . . ?
H10A C10 H10C 109.5 . . ?
H10B C10 H10C 109.5 . . ?
C12 C11 C6 111.3(7) . . ?
C12 C11 H11A 109.4 . . ?
C6 C11 H11A 109.4 . . ?
C12 C11 H11B 109.4 . . ?
C6 C11 H11B 109.4 . . ?
H11A C11 H11B 108.0 . . ?
O7 C12 C11 108.9(11) . . ?
O7 C12 H12A 109.9 . . ?
C11 C12 H12A 109.9 . . ?
O7 C12 H12B 109.9 . . ?
C11 C12 H12B 109.9 . . ?
H12A C12 H12B 108.3 . . ?
O7 C13 H13A 109.5 . . ?
O7 C13 H13B 109.5 . . ?
H13A C13 H13B 109.5 . . ?
O7 C13 H13C 109.5 . . ?
H13A C13 H13C 109.5 . . ?
H13B C13 H13C 109.5 . . ?
C18 C14 C15 107.2(6) . . ?
C18 C14 C19 126.9(7) . . ?
C15 C14 C19 125.4(7) . . ?
C18 C14 Rh2 73.9(4) . . ?
C15 C14 Rh2 70.6(4) . . ?
C19 C14 Rh2 127.4(5) . . ?
C16 C15 C14 108.2(5) . . ?
C16 C15 C20 125.0(7) . . ?
C14 C15 C20 126.6(7) . . ?
C16 C15 Rh2 72.8(4) . . ?
C14 C15 Rh2 71.3(4) . . ?
C20 C15 Rh2 126.0(5) . . ?
C17 C16 C15 107.6(6) . . ?
C17 C16 C21 126.8(7) . . ?
C15 C16 C21 125.1(7) . . ?
C17 C16 Rh2 73.5(3) . . ?
C15 C16 Rh2 70.0(4) . . ?
C21 C16 Rh2 128.2(5) . . ?
C16 C17 C18 109.3(6) . . ?
C16 C17 C22 124.5(7) . . ?
C18 C17 C22 125.8(7) . . ?
C16 C17 Rh2 70.2(4) . . ?
C18 C17 Rh2 71.7(3) . . ?
C22 C17 Rh2 129.8(5) . . ?
C17 C18 C14 107.7(5) . . ?
C17 C18 C23 125.9(7) . . ?
C14 C18 C23 126.3(8) . . ?
C17 C18 Rh2 72.2(3) . . ?
C14 C18 Rh2 69.1(3) . . ?
C23 C18 Rh2 127.8(5) . . ?
C14 C19 C24 111.7(7) . . ?
C14 C19 H19A 109.3 . . ?
C24 C19 H19A 109.3 . . ?
C14 C19 H19B 109.3 . . ?
C24 C19 H19B 109.3 . . ?
H19A C19 H19B 107.9 . . ?
C15 C20 H20A 109.5 . . ?
C15 C20 H20B 109.5 . . ?
H20A C20 H20B 109.5 . . ?
C15 C20 H20C 109.5 . . ?
H20A C20 H20C 109.5 . . ?
H20B C20 H20C 109.5 . . ?
C16 C21 H21A 109.5 . . ?
C16 C21 H21B 109.5 . . ?
H21A C21 H21B 109.5 . . ?
C16 C21 H21C 109.5 . . ?
H21A C21 H21C 109.5 . . ?
H21B C21 H21C 109.5 . . ?
C17 C22 H22A 109.5 . . ?
C17 C22 H22B 109.5 . . ?
H22A C22 H22B 109.5 . . ?
C17 C22 H22C 109.5 . . ?
H22A C22 H22C 109.5 . . ?
H22B C22 H22C 109.5 . . ?
C18 C23 H23A 109.5 . . ?
C18 C23 H23B 109.5 . . ?
H23A C23 H23B 109.5 . . ?
C18 C23 H23C 109.5 . . ?
H23A C23 H23C 109.5 . . ?
H23B C23 H23C 109.5 . . ?
C25 C24 C19 112.2(8) . . ?
C25 C24 H24A 109.2 . . ?
C19 C24 H24A 109.2 . . ?
C25 C24 H24B 109.2 . . ?
C19 C24 H24B 109.2 . . ?
H24A C24 H24B 107.9 . . ?
O8 C25 C24 109.2(9) . . ?
O8 C25 H25A 109.8 . . ?
C24 C25 H25A 109.8 . . ?
O8 C25 H25B 109.8 . . ?
C24 C25 H25B 109.8 . . ?
H25A C25 H25B 108.3 . . ?
O8 C26 H26A 109.5 . . ?
O8 C26 H26B 109.5 . . ?
H26A C26 H26B 109.5 . . ?
O8 C26 H26C 109.5 . . ?
H26A C26 H26C 109.5 . . ?
H26B C26 H26C 109.5 . . ?
Rh2 C27 Rh1 80.1(2) . . ?
Rh2 C27 H27A 115.2 . . ?
Rh1 C27 H27A 115.2 . . ?
Rh2 C27 H27B 115.2 . . ?
Rh1 C27 H27B 115.2 . . ?
H27A C27 H27B 112.3 . . ?
Rh1 C28 Rh2 80.0(2) . . ?
Rh1 C28 H28A 115.3 . . ?
Rh2 C28 H28A 115.3 . . ?
Rh1 C28 H28B 115.3 . . ?
Rh2 C28 H28B 115.3 . . ?
H28A C28 H28B 112.3 . . ?

loop_
_geom_bond_atom_site_label_1
_geom_bond_atom_site_label_2
_geom_bond_distance
_geom_bond_site_symmetry_2
_geom_bond_publ_flag
Rh1 C28 2.046(6) . ?
Rh1 C27 2.052(6) . ?
Rh1 C3 2.226(8) . ?
Rh1 C4 2.230(7) . ?
Rh1 C2 2.241(6) . ?
Rh1 C1 2.259(5) . ?
Rh1 C5 2.265(6) . ?
Rh1 S1 2.2893(15) . ?
Rh1 Rh2 2.6338(5) . ?
Rh2 C27 2.040(6) . ?
Rh2 C28 2.051(8) . ?
Rh2 C15 2.220(6) . ?
Rh2 C14 2.229(7) . ?
Rh2 C16 2.256(6) . ?
Rh2 S2 2.2861(14) . ?
Rh2 C18 2.293(6) . ?
Rh2 C17 2.299(6) . ?
S1 O2 1.426(8) . ?
S1 O1 1.427(6) . ?
S1 O6 1.49(3) . ?
S1 S2 2.469(3) . ?
S2 O4 1.431(8) . ?
S2 O3 1.440(6) . ?
S2 O6 1.52(3) . ?
O2 O6 1.79(3) . ?
O4 O6 1.78(3) . ?
O7 C13 1.365(17) . ?
O7 C12 1.38(2) . ?
O8 C26 1.356(14) . ?
O8 C25 1.395(13) . ?
C1 C2 1.407(10) . ?
C1 C5 1.444(10) . ?
C1 C6 1.482(9) . ?
C2 C3 1.412(12) . ?
C2 C7 1.506(10) . ?
C3 C4 1.434(14) . ?
C3 C8 1.462(14) . ?
C4 C5 1.393(13) . ?
C4 C9 1.500(12) . ?
C5 C10 1.466(11) . ?
C6 C11 1.528(10) . ?
C6 H6A 0.9700 . ?
C6 H6B 0.9700 . ?
C7 H7A 0.9600 . ?
C7 H7B 0.9600 . ?
C7 H7C 0.9600 . ?
C8 H8A 0.9600 . ?
C8 H8B 0.9600 . ?
C8 H8C 0.9600 . ?
C9 H9A 0.9600 . ?
C9 H9B 0.9600 . ?
C9 H9C 0.9600 . ?
C10 H10A 0.9600 . ?
C10 H10B 0.9600 . ?
C10 H10C 0.9600 . ?
C11 C12 1.489(14) . ?
C11 H11A 0.9700 . ?
C11 H11B 0.9700 . ?
C12 H12A 0.9700 . ?
C12 H12B 0.9700 . ?
C13 H13A 0.9600 . ?
C13 H13B 0.9600 . ?
C13 H13C 0.9600 . ?
C14 C18 1.436(9) . ?
C14 C15 1.450(9) . ?
C14 C19 1.477(11) . ?
C15 C16 1.427(10) . ?
C15 C20 1.490(9) . ?
C16 C17 1.419(9) . ?
C16 C21 1.497(10) . ?
C17 C18 1.424(10) . ?
C17 C22 1.496(11) . ?
C18 C23 1.485(9) . ?
C19 C24 1.556(13) . ?
C19 H19A 0.9700 . ?
C19 H19B 0.9700 . ?
C20 H20A 0.9600 . ?
C20 H20B 0.9600 . ?
C20 H20C 0.9600 . ?
C21 H21A 0.9600 . ?
C21 H21B 0.9600 . ?
C21 H21C 0.9600 . ?
C22 H22A 0.9600 . ?
C22 H22B 0.9600 . ?
C22 H22C 0.9600 . ?
C23 H23A 0.9600 . ?
C23 H23B 0.9600 . ?
C23 H23C 0.9600 . ?
C24 C25 1.496(13) . ?
C24 H24A 0.9700 . ?
C24 H24B 0.9700 . ?
C25 H25A 0.9700 . ?
C25 H25B 0.9700 . ?
C26 H26A 0.9600 . ?
C26 H26B 0.9600 . ?
C26 H26C 0.9600 . ?
C27 H27A 0.9700 . ?
C27 H27B 0.9700 . ?
C28 H28A 0.9700 . ?
C28 H28B 0.9700 . ?

loop_
_geom_torsion_atom_site_label_1
_geom_torsion_atom_site_label_2
_geom_torsion_atom_site_label_3
_geom_torsion_atom_site_label_4
_geom_torsion
_geom_torsion_site_symmetry_1
_geom_torsion_site_symmetry_2
_geom_torsion_site_symmetry_3
_geom_torsion_site_symmetry_4
_geom_torsion_publ_flag
O1 S1 O2 O6 -108.7(10) . . . . ?
Rh1 S1 O2 O6 112.5(9) . . . . ?
S2 S1 O2 O6 10.0(9) . . . . ?
O3 S2 O4 O6 109.5(10) . . . . ?
Rh2 S2 O4 O6 -110.8(9) . . . . ?
S1 S2 O4 O6 -10.1(9) . . . . ?
O2 S1 O6 S2 163.4(17) . . . . ?
O1 S1 O6 S2 -84.3(14) . . . . ?
Rh1 S1 O6 S2 51.3(19) . . . . ?
O2 S1 O6 O4 129(5) . . . . ?
O1 S1 O6 O4 -119(5) . . . . ?
Rh1 S1 O6 O4 17(6) . . . . ?
S2 S1 O6 O4 -34(4) . . . . ?
O1 S1 O6 O2 112.3(7) . . . . ?
Rh1 S1 O6 O2 -112.2(6) . . . . ?
S2 S1 O6 O2 -163.4(17) . . . . ?
O4 S2 O6 S1 -162.8(17) . . . . ?
O3 S2 O6 S1 83.4(14) . . . . ?
Rh2 S2 O6 S1 -51.8(19) . . . . ?
O3 S2 O6 O4 -113.9(7) . . . . ?
Rh2 S2 O6 O4 111.0(6) . . . . ?
S1 S2 O6 O4 162.8(17) . . . . ?
O4 S2 O6 O2 -129(5) . . . . ?
O3 S2 O6 O2 117(5) . . . . ?
Rh2 S2 O6 O2 -18(6) . . . . ?
S1 S2 O6 O2 33(4) . . . . ?
S2 O4 O6 S1 43(5) . . . . ?
S2 O4 O6 O2 150(2) . . . . ?
S1 O2 O6 S2 -42(5) . . . . ?
S1 O2 O6 O4 -150(2) . . . . ?
C5 C1 C2 C3 1.7(7) . . . . ?
C6 C1 C2 C3 176.4(6) . . . . ?
Rh1 C1 C2 C3 -61.6(5) . . . . ?
C5 C1 C2 C7 -175.1(7) . . . . ?
C6 C1 C2 C7 -0.4(11) . . . . ?
Rh1 C1 C2 C7 121.6(7) . . . . ?
C5 C1 C2 Rh1 63.3(4) . . . . ?
C6 C1 C2 Rh1 -122.0(6) . . . . ?
C1 C2 C3 C4 -1.0(8) . . . . ?
C7 C2 C3 C4 175.8(7) . . . . ?
Rh1 C2 C3 C4 -63.5(5) . . . . ?
C1 C2 C3 C8 -174.8(8) . . . . ?
C7 C2 C3 C8 2.0(13) . . . . ?
Rh1 C2 C3 C8 122.7(9) . . . . ?
C1 C2 C3 Rh1 62.5(4) . . . . ?
C7 C2 C3 Rh1 -120.7(7) . . . . ?
C2 C3 C4 C5 -0.2(8) . . . . ?
C8 C3 C4 C5 173.7(8) . . . . ?
Rh1 C3 C4 C5 -64.2(5) . . . . ?
C2 C3 C4 C9 -174.6(7) . . . . ?
C8 C3 C4 C9 -0.6(13) . . . . ?
Rh1 C3 C4 C9 121.5(8) . . . . ?
C2 C3 C4 Rh1 64.0(5) . . . . ?
C8 C3 C4 Rh1 -122.1(9) . . . . ?
C3 C4 C5 C1 1.2(7) . . . . ?
C9 C4 C5 C1 175.4(8) . . . . ?
Rh1 C4 C5 C1 -61.5(4) . . . . ?
C3 C4 C5 C10 -173.8(7) . . . . ?
C9 C4 C5 C10 0.4(13) . . . . ?
Rh1 C4 C5 C10 123.5(7) . . . . ?
C3 C4 C5 Rh1 62.7(5) . . . . ?
C9 C4 C5 Rh1 -123.1(9) . . . . ?
C2 C1 C5 C4 -1.8(7) . . . . ?
C6 C1 C5 C4 -176.5(6) . . . . ?
Rh1 C1 C5 C4 61.1(4) . . . . ?
C2 C1 C5 C10 173.3(7) . . . . ?
C6 C1 C5 C10 -1.4(11) . . . . ?
Rh1 C1 C5 C10 -123.8(7) . . . . ?
C2 C1 C5 Rh1 -62.9(4) . . . . ?
C6 C1 C5 Rh1 122.4(6) . . . . ?
C2 C1 C6 C11 -78.5(11) . . . . ?
C5 C1 C6 C11 95.2(11) . . . . ?
Rh1 C1 C6 C11 -171.3(7) . . . . ?
C1 C6 C11 C12 165.9(12) . . . . ?
C13 O7 C12 C11 175.5(16) . . . . ?
C6 C11 C12 O7 -65.1(16) . . . . ?
C18 C14 C15 C16 1.5(7) . . . . ?
C19 C14 C15 C16 173.4(6) . . . . ?
Rh2 C14 C15 C16 -63.9(5) . . . . ?
C18 C14 C15 C20 -173.1(7) . . . . ?
C19 C14 C15 C20 -1.3(11) . . . . ?
Rh2 C14 C15 C20 121.4(7) . . . . ?
C18 C14 C15 Rh2 65.4(4) . . . . ?
C19 C14 C15 Rh2 -122.7(7) . . . . ?
C14 C15 C16 C17 -1.4(7) . . . . ?
C20 C15 C16 C17 173.4(6) . . . . ?
Rh2 C15 C16 C17 -64.4(4) . . . . ?
C14 C15 C16 C21 -173.7(7) . . . . ?
C20 C15 C16 C21 1.0(11) . . . . ?
Rh2 C15 C16 C21 123.3(7) . . . . ?
C14 C15 C16 Rh2 63.0(5) . . . . ?
C20 C15 C16 Rh2 -122.3(7) . . . . ?
C15 C16 C17 C18 0.7(7) . . . . ?
C21 C16 C17 C18 172.9(7) . . . . ?
Rh2 C16 C17 C18 -61.4(4) . . . . ?
C15 C16 C17 C22 -172.5(6) . . . . ?
C21 C16 C17 C22 -0.4(11) . . . . ?
Rh2 C16 C17 C22 125.4(7) . . . . ?
C15 C16 C17 Rh2 62.1(4) . . . . ?
C21 C16 C17 Rh2 -125.7(7) . . . . ?
C16 C17 C18 C14 0.2(7) . . . . ?
C22 C17 C18 C14 173.4(6) . . . . ?
Rh2 C17 C18 C14 -60.2(4) . . . . ?
C16 C17 C18 C23 -175.4(7) . . . . ?
C22 C17 C18 C23 -2.3(11) . . . . ?
Rh2 C17 C18 C23 124.1(8) . . . . ?
C16 C17 C18 Rh2 60.5(4) . . . . ?
C22 C17 C18 Rh2 -126.4(7) . . . . ?
C15 C14 C18 C17 -1.0(7) . . . . ?
C19 C14 C18 C17 -172.8(7) . . . . ?
Rh2 C14 C18 C17 62.2(4) . . . . ?
C15 C14 C18 C23 174.5(7) . . . . ?
C19 C14 C18 C23 2.8(12) . . . . ?
Rh2 C14 C18 C23 -122.2(7) . . . . ?
C15 C14 C18 Rh2 -63.3(4) . . . . ?
C19 C14 C18 Rh2 125.0(7) . . . . ?
C18 C14 C19 C24 88.3(11) . . . . ?
C15 C14 C19 C24 -82.0(10) . . . . ?
Rh2 C14 C19 C24 -173.8(7) . . . . ?
C14 C19 C24 C25 -174.7(9) . . . . ?
C26 O8 C25 C24 -177.1(11) . . . . ?
C19 C24 C25 O8 -73.3(14) . . . . ?
